data_1517821
loop_
_publ_author_name
'Jacob W. Uebler'
'Amy L. Pochodylo'
'Robert L. LaDuca'

_publ_section_title
;
 Copper glutarate coordination polymers with dipyridylamide ligands:
 Effect of donor disposition and steric bulk on structure
;
_journal_name_full
;
Inorganica Chimica Acta
;
_journal_page_first 31
_journal_page_last 42
_journal_volume 405
_journal_year 2013
_chemical_formula_sum 'C25 H29 Cu2 N3 O9'
_chemical_formula_weight 642.59
_space_group_IT_number 2
_symmetry_cell_setting triclinic
_symmetry_space_group_name_Hall '-P 1'
_symmetry_space_group_name_H-M 'P -1'
_atom_sites_solution_hydrogens geom
_atom_sites_solution_primary direct
_atom_sites_solution_secondary difmap
_cell_angle_alpha 77.243(7)
_cell_angle_beta 89.427(7)
_cell_angle_gamma 85.409(10)
_cell_formula_units_Z 2
_cell_length_a 6.570(3)
_cell_length_b 13.987(6)
_cell_length_c 14.694(6)
_cell_measurement_reflns_used 4631
_cell_measurement_temperature 173(2)
_cell_measurement_theta_max 23.34
_cell_measurement_theta_min 2.28
_cell_volume 1312.7(10)
_computing_cell_refinement 'Bruker SAINT'
_computing_data_collection 'Bruker APEX2'
_computing_data_reduction 'Bruker SAINT'
_computing_molecular_graphics 'Bruker SHELXTL'
_computing_publication_material 'Bruker SHELXTL'
_computing_structure_refinement 'SHELXL-97 (Sheldrick, 2008)'
_computing_structure_solution 'SHELXS-97 (Sheldrick, 2008)'
_diffrn_ambient_temperature 173(2)
_diffrn_measured_fraction_theta_full 0.999
_diffrn_measured_fraction_theta_max 0.998
_diffrn_measurement_device_type 'Bruker APEX-II CCD'
_diffrn_measurement_method '\f and \w scans'
_diffrn_radiation_monochromator graphite
_diffrn_radiation_source 'fine-focus sealed tube'
_diffrn_radiation_type MoK\a
_diffrn_radiation_wavelength 0.71073
_diffrn_reflns_av_R_equivalents 0.0937
_diffrn_reflns_av_sigmaI/netI 0.0831
_diffrn_reflns_limit_h_max 7
_diffrn_reflns_limit_h_min -7
_diffrn_reflns_limit_k_max 16
_diffrn_reflns_limit_k_min -16
_diffrn_reflns_limit_l_max 17
_diffrn_reflns_limit_l_min -17
_diffrn_reflns_number 21788
_diffrn_reflns_theta_full 25.00
_diffrn_reflns_theta_max 25.36
_diffrn_reflns_theta_min 1.82
_exptl_absorpt_coefficient_mu 1.679
_exptl_absorpt_correction_T_max 0.9031
_exptl_absorpt_correction_T_min 0.8595
_exptl_absorpt_correction_type multi-scan
_exptl_absorpt_process_details SADABS
_exptl_crystal_colour green
_exptl_crystal_density_diffrn 1.626
_exptl_crystal_density_method 'not measured'
_exptl_crystal_description block
_exptl_crystal_F_000 660
_exptl_crystal_size_max 0.09
_exptl_crystal_size_mid 0.09
_exptl_crystal_size_min 0.06
_refine_diff_density_max 0.534
_refine_diff_density_min -0.874
_refine_diff_density_rms 0.117
_refine_ls_extinction_method none
_refine_ls_goodness_of_fit_ref 1.037
_refine_ls_hydrogen_treatment mixed
_refine_ls_matrix_type full
_refine_ls_number_parameters 355
_refine_ls_number_reflns 4789
_refine_ls_number_restraints 0
_refine_ls_restrained_S_all 1.037
_refine_ls_R_factor_all 0.1021
_refine_ls_R_factor_gt 0.0550
_refine_ls_shift/su_max 0.000
_refine_ls_shift/su_mean 0.000
_refine_ls_structure_factor_coef Fsqd
_refine_ls_weighting_details 'calc w=1/[\s^2^(Fo^2^)+(0.0594P)^2^+3.2893P] where P=(Fo^2^+2Fc^2^)/3'
_refine_ls_weighting_scheme calc
_refine_ls_wR_factor_gt 0.1278
_refine_ls_wR_factor_ref 0.1508
_reflns_number_gt 3095
_reflns_number_total 4789
_reflns_threshold_expression >2sigma(I)
_cod_data_source_file ICA-2013-405-31-42-2.cif
_cod_data_source_block p1b
_cod_original_cell_volume 1312.6(9)
_cod_original_sg_symbol_H-M P-1
_cod_database_code 1517821

loop_
_symmetry_equiv_pos_as_xyz
'x, y, z'
'-x, -y, -z'

loop_
_atom_site_label
_atom_site_type_symbol
_atom_site_fract_x
_atom_site_fract_y
_atom_site_fract_z
_atom_site_U_iso_or_equiv
_atom_site_adp_type
_atom_site_occupancy
_atom_site_symmetry_multiplicity
_atom_site_calc_flag
_atom_site_refinement_flags
Cu1 Cu 0.06910(10) 0.00355(5) 0.91543(5) 0.0215(2) Uani 1 1 d .
Cu2 Cu 1.44726(11) 0.41697(5) 0.55232(6) 0.0330(2) Uani 1 1 d .
O1 O -0.1471(6) 0.1086(3) 0.8667(3) 0.0289(10) Uani 1 1 d .
O2 O -0.2510(6) 0.1054(3) 1.0114(3) 0.0360(11) Uani 1 1 d .
O3 O -0.8734(6) 0.0926(3) 1.0909(3) 0.0338(11) Uani 1 1 d .
O4 O -0.7636(6) 0.1041(3) 0.9452(3) 0.0314(10) Uani 1 1 d .
O5 O 1.2788(7) 0.4330(3) 0.4384(3) 0.0418(12) Uani 1 1 d .
O6 O 1.3643(7) 0.5734(3) 0.3474(3) 0.0439(12) Uani 1 1 d .
O7 O 0.6669(7) 0.3570(3) 0.4880(4) 0.0465(13) Uani 1 1 d .
O8 O 0.7547(7) 0.4970(3) 0.3968(3) 0.0421(12) Uani 1 1 d .
O9 O 0.7923(7) 0.0551(4) 0.5424(3) 0.0425(12) Uani 1 1 d .
N1 N 1.3056(8) 0.2775(4) 0.6067(4) 0.0316(13) Uani 1 1 d .
N2 N 0.2392(7) -0.0188(3) 0.7937(3) 0.0215(11) Uani 1 1 d .
N3 N 0.7217(7) 0.0597(4) 0.6929(4) 0.0306(12) Uani 1 1 d .
H3N H 0.756(9) 0.089(4) 0.748(4) 0.037 Uiso 1 1 d .
C1 C 0.4155(8) 0.0222(4) 0.7756(4) 0.0248(14) Uani 1 1 d .
H1 H 0.4522 0.0653 0.8133 0.030 Uiso 1 1 calc R
C2 C 0.5484(8) 0.0068(4) 0.7064(4) 0.0240(13) Uani 1 1 d .
C3 C 0.4981(9) -0.0590(5) 0.6537(4) 0.0323(15) Uani 1 1 d .
H3 H 0.5860 -0.0737 0.6061 0.039 Uiso 1 1 calc R
C4 C 0.3160(10) -0.1028(5) 0.6727(4) 0.0333(16) Uani 1 1 d .
H4 H 0.2770 -0.1478 0.6374 0.040 Uiso 1 1 calc R
C5 C 0.1922(9) -0.0814(4) 0.7423(4) 0.0284(14) Uani 1 1 d .
H5 H 0.0681 -0.1123 0.7543 0.034 Uiso 1 1 calc R
C6 C 1.1390(11) 0.2829(5) 0.6578(5) 0.0391(17) Uani 1 1 d .
H6 H 1.1259 0.3327 0.6926 0.047 Uiso 1 1 calc R
C7 C 0.9866(10) 0.2225(5) 0.6636(5) 0.0363(16) Uani 1 1 d .
H7 H 0.8716 0.2304 0.7017 0.044 Uiso 1 1 calc R
C8 C 0.9984(9) 0.1498(5) 0.6144(4) 0.0286(14) Uani 1 1 d .
C9 C 1.1699(9) 0.1413(4) 0.5620(4) 0.0303(15) Uani 1 1 d .
H9 H 1.1862 0.0907 0.5282 0.036 Uiso 1 1 calc R
C10 C 1.3189(9) 0.2063(4) 0.5582(4) 0.0309(15) Uani 1 1 d .
H10 H 1.4348 0.2005 0.5200 0.037 Uiso 1 1 calc R
C11 C 0.8304(9) 0.0827(5) 0.6123(5) 0.0311(15) Uani 1 1 d .
C21 C -0.2589(8) 0.1396(4) 0.9262(4) 0.0250(14) Uani 1 1 d .
C22 C -0.4141(8) 0.2246(4) 0.8881(4) 0.0262(14) Uani 1 1 d .
H22A H -0.5138 0.2006 0.8501 0.031 Uiso 1 1 calc R
H22B H -0.3417 0.2754 0.8451 0.031 Uiso 1 1 calc R
C23 C -0.5360(9) 0.2757(4) 0.9561(4) 0.0287(14) Uani 1 1 d .
C24 C -0.6341(9) 0.2074(4) 1.0393(4) 0.0265(14) Uani 1 1 d .
H24A H -0.5220 0.1734 1.0818 0.032 Uiso 1 1 calc R
H24B H -0.7174 0.2498 1.0736 0.032 Uiso 1 1 calc R
C25 C -0.7671(8) 0.1296(4) 1.0219(4) 0.0218(13) Uani 1 1 d .
C26 C -0.7027(11) 0.3460(5) 0.8991(5) 0.051(2) Uani 1 1 d .
H26A H -0.7948 0.3083 0.8715 0.076 Uiso 1 1 calc R
H26B H -0.6395 0.3928 0.8494 0.076 Uiso 1 1 calc R
H26C H -0.7804 0.3820 0.9400 0.076 Uiso 1 1 calc R
C27 C -0.3943(11) 0.3370(5) 0.9977(5) 0.048(2) Uani 1 1 d .
H27A H -0.4701 0.3684 1.0424 0.072 Uiso 1 1 calc R
H27B H -0.3428 0.3876 0.9476 0.072 Uiso 1 1 calc R
H27C H -0.2793 0.2941 1.0295 0.072 Uiso 1 1 calc R
C31 C 1.2693(9) 0.4976(5) 0.3632(5) 0.0321(15) Uani 1 1 d .
C32 C 1.1324(10) 0.4839(5) 0.2853(5) 0.0375(16) Uani 1 1 d .
H32A H 1.2099 0.4982 0.2263 0.045 Uiso 1 1 calc R
H32B H 1.0150 0.5339 0.2791 0.045 Uiso 1 1 calc R
C33 C 1.0474(10) 0.3822(5) 0.2946(5) 0.0396(17) Uani 1 1 d .
C34 C 0.9375(10) 0.3434(5) 0.3865(5) 0.0378(17) Uani 1 1 d .
H34A H 0.8760 0.2830 0.3796 0.045 Uiso 1 1 calc R
H34B H 1.0447 0.3226 0.4353 0.045 Uiso 1 1 calc R
C35 C 0.7746(9) 0.4042(5) 0.4252(5) 0.0346(16) Uani 1 1 d .
C36 C 0.8936(13) 0.3930(6) 0.2133(6) 0.064(2) Uani 1 1 d .
H36A H 0.7828 0.4425 0.2189 0.096 Uiso 1 1 calc R
H36B H 0.8371 0.3297 0.2157 0.096 Uiso 1 1 calc R
H36C H 0.9635 0.4135 0.1538 0.096 Uiso 1 1 calc R
C37 C 1.2223(11) 0.3074(5) 0.2836(5) 0.051(2) Uani 1 1 d .
H37A H 1.2928 0.3308 0.2248 0.077 Uiso 1 1 calc R
H37B H 1.1680 0.2442 0.2833 0.077 Uiso 1 1 calc R
H37C H 1.3186 0.2990 0.3358 0.077 Uiso 1 1 calc R

loop_
_atom_site_aniso_label
_atom_site_aniso_U_11
_atom_site_aniso_U_22
_atom_site_aniso_U_33
_atom_site_aniso_U_23
_atom_site_aniso_U_13
_atom_site_aniso_U_12
Cu1 0.0158(4) 0.0285(4) 0.0214(4) -0.0070(3) 0.0042(3) -0.0058(3)
Cu2 0.0285(5) 0.0259(5) 0.0429(5) -0.0021(4) -0.0003(4) -0.0083(3)
O1 0.026(2) 0.040(3) 0.020(2) -0.006(2) 0.0020(18) 0.0005(19)
O2 0.034(3) 0.045(3) 0.024(3) -0.001(2) 0.004(2) 0.008(2)
O3 0.035(2) 0.043(3) 0.031(3) -0.020(2) 0.013(2) -0.021(2)
O4 0.027(2) 0.042(3) 0.030(2) -0.012(2) 0.0092(19) -0.018(2)
O5 0.039(3) 0.045(3) 0.040(3) -0.002(2) -0.006(2) -0.016(2)
O6 0.043(3) 0.037(3) 0.051(3) -0.003(2) -0.008(2) -0.017(2)
O7 0.041(3) 0.031(3) 0.062(3) 0.000(2) 0.012(3) -0.006(2)
O8 0.040(3) 0.027(3) 0.056(3) -0.004(2) 0.008(2) -0.004(2)
O9 0.047(3) 0.059(3) 0.029(3) -0.021(2) 0.012(2) -0.024(2)
N1 0.036(3) 0.023(3) 0.035(3) -0.002(2) 0.004(3) -0.010(2)
N2 0.017(2) 0.024(3) 0.024(3) -0.005(2) 0.003(2) -0.008(2)
N3 0.026(3) 0.039(3) 0.028(3) -0.007(3) 0.004(2) -0.010(2)
C1 0.023(3) 0.033(4) 0.021(3) -0.010(3) 0.002(3) -0.006(3)
C2 0.023(3) 0.024(3) 0.022(3) 0.001(3) 0.002(3) -0.003(3)
C3 0.036(4) 0.036(4) 0.028(4) -0.013(3) 0.012(3) -0.007(3)
C4 0.043(4) 0.034(4) 0.026(4) -0.009(3) 0.007(3) -0.015(3)
C5 0.030(3) 0.031(4) 0.025(3) -0.004(3) 0.004(3) -0.011(3)
C6 0.061(5) 0.020(3) 0.038(4) -0.008(3) 0.019(4) -0.012(3)
C7 0.047(4) 0.026(4) 0.036(4) -0.006(3) 0.013(3) -0.008(3)
C8 0.028(3) 0.029(4) 0.025(3) 0.002(3) 0.001(3) 0.000(3)
C9 0.038(4) 0.020(3) 0.031(4) -0.003(3) -0.001(3) 0.003(3)
C10 0.025(3) 0.029(4) 0.035(4) 0.000(3) 0.009(3) 0.000(3)
C11 0.028(3) 0.032(4) 0.031(4) -0.003(3) 0.004(3) 0.000(3)
C21 0.016(3) 0.029(3) 0.032(4) -0.008(3) -0.002(3) -0.015(3)
C22 0.020(3) 0.029(3) 0.030(3) -0.006(3) 0.004(3) -0.011(3)
C23 0.027(3) 0.024(3) 0.037(4) -0.009(3) 0.002(3) -0.003(3)
C24 0.026(3) 0.026(3) 0.030(4) -0.012(3) 0.008(3) -0.008(3)
C25 0.011(3) 0.024(3) 0.031(4) -0.007(3) 0.000(2) 0.000(2)
C26 0.052(5) 0.037(4) 0.055(5) 0.000(4) 0.009(4) 0.016(4)
C27 0.057(5) 0.037(4) 0.060(5) -0.022(4) 0.013(4) -0.023(4)
C31 0.026(3) 0.036(4) 0.034(4) -0.010(3) 0.003(3) 0.000(3)
C32 0.027(4) 0.040(4) 0.047(4) -0.013(3) 0.001(3) -0.007(3)
C33 0.035(4) 0.036(4) 0.049(5) -0.014(3) -0.008(3) 0.006(3)
C34 0.038(4) 0.021(3) 0.053(5) -0.006(3) -0.001(3) -0.007(3)
C35 0.025(3) 0.031(4) 0.045(4) -0.001(3) -0.009(3) -0.003(3)
C36 0.070(6) 0.050(5) 0.078(6) -0.025(5) -0.031(5) 0.001(4)
C37 0.056(5) 0.045(5) 0.055(5) -0.020(4) 0.002(4) 0.011(4)

loop_
_atom_type_symbol
_atom_type_description
_atom_type_scat_dispersion_real
_atom_type_scat_dispersion_imag
_atom_type_scat_source
C C 0.0033 0.0016 'International Tables Vol C Tables 4.2.6.8 and 6.1.1.4'
H H 0.0000 0.0000 'International Tables Vol C Tables 4.2.6.8 and 6.1.1.4'
N N 0.0061 0.0033 'International Tables Vol C Tables 4.2.6.8 and 6.1.1.4'
O O 0.0106 0.0060 'International Tables Vol C Tables 4.2.6.8 and 6.1.1.4'
Cu Cu 0.3201 1.2651 'International Tables Vol C Tables 4.2.6.8 and 6.1.1.4'

loop_
_geom_angle_atom_site_label_1
_geom_angle_atom_site_label_2
_geom_angle_atom_site_label_3
_geom_angle
_geom_angle_site_symmetry_1
_geom_angle_site_symmetry_3
O3 Cu1 O4 168.19(16) 2_457 1_655
O3 Cu1 O1 88.33(18) 2_457 .
O4 Cu1 O1 89.02(18) 1_655 .
O3 Cu1 O2 87.95(19) 2_457 2_557
O4 Cu1 O2 92.29(19) 1_655 2_557
O1 Cu1 O2 167.88(17) . 2_557
O3 Cu1 N2 95.15(17) 2_457 .
O4 Cu1 N2 96.66(17) 1_655 .
O1 Cu1 N2 105.06(17) . .
O2 Cu1 N2 86.77(17) 2_557 .
O7 Cu2 O6 91.2(2) 1_655 2_866
O7 Cu2 O8 168.32(19) 1_655 2_766
O6 Cu2 O8 88.1(2) 2_866 2_766
O7 Cu2 O5 87.8(2) 1_655 .
O6 Cu2 O5 168.32(19) 2_866 .
O8 Cu2 O5 90.6(2) 2_766 .
O7 Cu2 N1 94.59(19) 1_655 .
O6 Cu2 N1 104.02(19) 2_866 .
O8 Cu2 N1 96.90(19) 2_766 .
O5 Cu2 N1 87.67(19) . .
C21 O1 Cu1 116.8(4) . .
C21 O2 Cu1 129.7(4) . 2_557
C25 O3 Cu1 122.6(4) . 2_457
C25 O4 Cu1 124.2(4) . 1_455
C31 O5 Cu2 131.8(4) . .
C31 O6 Cu2 114.8(4) . 2_866
C35 O7 Cu2 124.2(4) . 1_455
C35 O8 Cu2 123.5(4) . 2_766
C6 N1 C10 116.1(5) . .
C6 N1 Cu2 116.5(4) . .
C10 N1 Cu2 120.1(4) . .
C5 N2 C1 117.1(5) . .
C5 N2 Cu1 123.8(4) . .
C1 N2 Cu1 118.6(4) . .
C11 N3 C2 126.5(5) . .
C11 N3 H3N 119(3) . .
C2 N3 H3N 114(3) . .
N2 C1 C2 124.9(5) . .
N2 C1 H1 117.6 . .
C2 C1 H1 117.6 . .
C1 C2 C3 117.4(5) . .
C1 C2 N3 117.9(5) . .
C3 C2 N3 124.7(5) . .
C4 C3 C2 118.1(6) . .
C4 C3 H3 121.0 . .
C2 C3 H3 121.0 . .
C5 C4 C3 120.1(6) . .
C5 C4 H4 120.0 . .
C3 C4 H4 120.0 . .
N2 C5 C4 122.5(5) . .
N2 C5 H5 118.8 . .
C4 C5 H5 118.8 . .
N1 C6 C7 124.6(6) . .
N1 C6 H6 117.7 . .
C7 C6 H6 117.7 . .
C6 C7 C8 119.8(6) . .
C6 C7 H7 120.1 . .
C8 C7 H7 120.1 . .
C7 C8 C9 117.2(6) . .
C7 C8 C11 123.5(6) . .
C9 C8 C11 119.3(6) . .
C8 C9 C10 120.1(6) . .
C8 C9 H9 120.0 . .
C10 C9 H9 120.0 . .
N1 C10 C9 122.2(6) . .
N1 C10 H10 118.9 . .
C9 C10 H10 118.9 . .
O9 C11 N3 123.3(6) . .
O9 C11 C8 121.4(6) . .
N3 C11 C8 115.2(6) . .
O2 C21 O1 125.0(6) . .
O2 C21 C22 118.8(5) . .
O1 C21 C22 116.2(5) . .
C21 C22 C23 119.5(5) . .
C21 C22 H22A 107.5 . .
C23 C22 H22A 107.5 . .
C21 C22 H22B 107.5 . .
C23 C22 H22B 107.5 . .
H22A C22 H22B 107.0 . .
C27 C23 C26 108.2(6) . .
C27 C23 C22 109.0(5) . .
C26 C23 C22 107.2(5) . .
C27 C23 C24 106.7(5) . .
C26 C23 C24 109.5(5) . .
C22 C23 C24 116.0(5) . .
C25 C24 C23 119.9(5) . .
C25 C24 H24A 107.3 . .
C23 C24 H24A 107.3 . .
C25 C24 H24B 107.3 . .
C23 C24 H24B 107.3 . .
H24A C24 H24B 106.9 . .
O4 C25 O3 124.5(5) . .
O4 C25 C24 121.0(5) . .
O3 C25 C24 114.4(5) . .
C23 C26 H26A 109.5 . .
C23 C26 H26B 109.5 . .
H26A C26 H26B 109.5 . .
C23 C26 H26C 109.5 . .
H26A C26 H26C 109.5 . .
H26B C26 H26C 109.5 . .
C23 C27 H27A 109.5 . .
C23 C27 H27B 109.5 . .
H27A C27 H27B 109.5 . .
C23 C27 H27C 109.5 . .
H27A C27 H27C 109.5 . .
H27B C27 H27C 109.5 . .
O6 C31 O5 125.0(6) . .
O6 C31 C32 116.6(6) . .
O5 C31 C32 118.4(6) . .
C31 C32 C33 117.7(6) . .
C31 C32 H32A 107.9 . .
C33 C32 H32A 107.9 . .
C31 C32 H32B 107.9 . .
C33 C32 H32B 107.9 . .
H32A C32 H32B 107.2 . .
C37 C33 C34 108.5(6) . .
C37 C33 C36 109.1(6) . .
C34 C33 C36 108.3(6) . .
C37 C33 C32 108.9(6) . .
C34 C33 C32 115.3(6) . .
C36 C33 C32 106.5(6) . .
C35 C34 C33 122.7(6) . .
C35 C34 H34A 106.7 . .
C33 C34 H34A 106.7 . .
C35 C34 H34B 106.7 . .
C33 C34 H34B 106.7 . .
H34A C34 H34B 106.6 . .
O7 C35 O8 123.9(6) . .
O7 C35 C34 115.3(6) . .
O8 C35 C34 120.8(6) . .
C33 C36 H36A 109.5 . .
C33 C36 H36B 109.5 . .
H36A C36 H36B 109.5 . .
C33 C36 H36C 109.5 . .
H36A C36 H36C 109.5 . .
H36B C36 H36C 109.5 . .
C33 C37 H37A 109.5 . .
C33 C37 H37B 109.5 . .
H37A C37 H37B 109.5 . .
C33 C37 H37C 109.5 . .
H37A C37 H37C 109.5 . .
H37B C37 H37C 109.5 . .

loop_
_geom_bond_atom_site_label_1
_geom_bond_atom_site_label_2
_geom_bond_distance
_geom_bond_site_symmetry_2
Cu1 O3 1.950(4) 2_457
Cu1 O4 1.976(4) 1_655
Cu1 O1 1.977(4) .
Cu1 O2 1.979(4) 2_557
Cu1 N2 2.167(5) .
Cu1 Cu1 2.6214(17) 2_557
Cu2 O7 1.952(5) 1_655
Cu2 O6 1.968(5) 2_866
Cu2 O8 1.972(5) 2_766
Cu2 O5 1.978(5) .
Cu2 N1 2.213(5) .
Cu2 Cu2 2.6264(17) 2_866
O1 C21 1.262(7) .
O2 C21 1.239(7) .
O2 Cu1 1.979(4) 2_557
O3 C25 1.262(7) .
O3 Cu1 1.950(4) 2_457
O4 C25 1.255(7) .
O4 Cu1 1.976(4) 1_455
O5 C31 1.262(8) .
O6 C31 1.249(7) .
O6 Cu2 1.968(5) 2_866
O7 C35 1.257(8) .
O7 Cu2 1.952(5) 1_455
O8 C35 1.269(7) .
O8 Cu2 1.972(5) 2_766
O9 C11 1.209(7) .
N1 C6 1.328(8) .
N1 C10 1.344(8) .
N2 C5 1.330(7) .
N2 C1 1.332(7) .
N3 C11 1.367(8) .
N3 C2 1.395(7) .
N3 H3N 1.02(6) .
C1 C2 1.376(8) .
C1 H1 0.9500 .
C2 C3 1.387(8) .
C3 C4 1.385(8) .
C3 H3 0.9500 .
C4 C5 1.370(8) .
C4 H4 0.9500 .
C5 H5 0.9500 .
C6 C7 1.351(9) .
C6 H6 0.9500 .
C7 C8 1.368(8) .
C7 H7 0.9500 .
C8 C9 1.371(8) .
C8 C11 1.510(8) .
C9 C10 1.381(8) .
C9 H9 0.9500 .
C10 H10 0.9500 .
C21 C22 1.513(8) .
C22 C23 1.536(8) .
C22 H22A 0.9900 .
C22 H22B 0.9900 .
C23 C27 1.530(8) .
C23 C26 1.533(9) .
C23 C24 1.546(8) .
C24 C25 1.514(8) .
C24 H24A 0.9900 .
C24 H24B 0.9900 .
C26 H26A 0.9800 .
C26 H26B 0.9800 .
C26 H26C 0.9800 .
C27 H27A 0.9800 .
C27 H27B 0.9800 .
C27 H27C 0.9800 .
C31 C32 1.517(9) .
C32 C33 1.547(9) .
C32 H32A 0.9900 .
C32 H32B 0.9900 .
C33 C37 1.523(9) .
C33 C34 1.536(10) .
C33 C36 1.545(10) .
C34 C35 1.500(9) .
C34 H34A 0.9900 .
C34 H34B 0.9900 .
C36 H36A 0.9800 .
C36 H36B 0.9800 .
C36 H36C 0.9800 .
C37 H37A 0.9800 .
C37 H37B 0.9800 .
C37 H37C 0.9800 .

loop_
_geom_hbond_atom_site_label_D
_geom_hbond_atom_site_label_H
_geom_hbond_atom_site_label_A
_geom_hbond_distance_DH
_geom_hbond_distance_HA
_geom_hbond_distance_DA
_geom_hbond_angle_DHA
_geom_hbond_site_symmetry_A
N3 H3N O1 1.02(6) 1.95(6) 2.940(7) 164(5) 1_655

loop_
_geom_torsion_atom_site_label_1
_geom_torsion_atom_site_label_2
_geom_torsion_atom_site_label_3
_geom_torsion_atom_site_label_4
_geom_torsion
_geom_torsion_site_symmetry_1
O3 Cu1 O1 C21 89.9(4) 2_457
O4 Cu1 O1 C21 -78.6(4) 1_655
O2 Cu1 O1 C21 17.7(11) 2_557
N2 Cu1 O1 C21 -175.2(4) .
Cu1 Cu1 O1 C21 4.5(4) 2_557
O7 Cu2 O5 C31 -82.4(6) 1_655
O6 Cu2 O5 C31 2.8(14) 2_866
O8 Cu2 O5 C31 86.0(6) 2_766
N1 Cu2 O5 C31 -177.1(6) .
Cu2 Cu2 O5 C31 2.4(5) 2_866
O7 Cu2 N1 C6 -179.6(5) 1_655
O6 Cu2 N1 C6 88.0(5) 2_866
O8 Cu2 N1 C6 -1.7(5) 2_766
O5 Cu2 N1 C6 -92.0(5) .
Cu2 Cu2 N1 C6 -93.9(7) 2_866
O7 Cu2 N1 C10 -30.5(5) 1_655
O6 Cu2 N1 C10 -122.9(5) 2_866
O8 Cu2 N1 C10 147.4(5) 2_766
O5 Cu2 N1 C10 57.1(5) .
Cu2 Cu2 N1 C10 55.2(8) 2_866
O3 Cu1 N2 C5 0.8(5) 2_457
O4 Cu1 N2 C5 -179.6(5) 1_655
O1 Cu1 N2 C5 -88.8(5) .
O2 Cu1 N2 C5 88.5(5) 2_557
Cu1 Cu1 N2 C5 92.3(6) 2_557
O3 Cu1 N2 C1 -170.2(4) 2_457
O4 Cu1 N2 C1 9.4(4) 1_655
O1 Cu1 N2 C1 100.2(4) .
O2 Cu1 N2 C1 -82.5(4) 2_557
Cu1 Cu1 N2 C1 -78.7(7) 2_557
C5 N2 C1 C2 2.0(9) .
Cu1 N2 C1 C2 173.6(5) .
N2 C1 C2 C3 -2.4(9) .
N2 C1 C2 N3 176.5(5) .
C11 N3 C2 C1 -155.2(6) .
C11 N3 C2 C3 23.6(10) .
C1 C2 C3 C4 1.6(9) .
N3 C2 C3 C4 -177.2(6) .
C2 C3 C4 C5 -0.5(10) .
C1 N2 C5 C4 -0.8(9) .
Cu1 N2 C5 C4 -171.9(5) .
C3 C4 C5 N2 0.1(10) .
C10 N1 C6 C7 0.1(10) .
Cu2 N1 C6 C7 150.4(6) .
N1 C6 C7 C8 -0.2(11) .
C6 C7 C8 C9 1.0(9) .
C6 C7 C8 C11 -176.4(6) .
C7 C8 C9 C10 -1.8(9) .
C11 C8 C9 C10 175.7(6) .
C6 N1 C10 C9 -0.9(9) .
Cu2 N1 C10 C9 -150.1(5) .
C8 C9 C10 N1 1.8(9) .
C2 N3 C11 O9 -3.5(10) .
C2 N3 C11 C8 173.8(5) .
C7 C8 C11 O9 143.8(7) .
C9 C8 C11 O9 -33.5(9) .
C7 C8 C11 N3 -33.6(9) .
C9 C8 C11 N3 149.1(6) .
Cu1 O2 C21 O1 0.9(9) 2_557
Cu1 O2 C21 C22 -179.7(4) 2_557
Cu1 O1 C21 O2 -4.5(7) .
Cu1 O1 C21 C22 176.0(3) .
O2 C21 C22 C23 8.6(8) .
O1 C21 C22 C23 -171.8(5) .
C21 C22 C23 C27 72.3(7) .
C21 C22 C23 C26 -170.9(5) .
C21 C22 C23 C24 -48.1(7) .
C27 C23 C24 C25 -173.9(5) .
C26 C23 C24 C25 69.3(7) .
C22 C23 C24 C25 -52.2(7) .
Cu1 O4 C25 O3 2.1(8) 1_455
Cu1 O4 C25 C24 -180.0(4) 1_455
Cu1 O3 C25 O4 -5.5(8) 2_457
Cu1 O3 C25 C24 176.4(4) 2_457
C23 C24 C25 O4 16.3(8) .
C23 C24 C25 O3 -165.6(5) .
Cu2 O6 C31 O5 4.0(8) 2_866
Cu2 O6 C31 C32 -176.2(4) 2_866
Cu2 O5 C31 O6 -4.8(10) .
Cu2 O5 C31 C32 175.4(4) .
O6 C31 C32 C33 168.0(6) .
O5 C31 C32 C33 -12.2(9) .
C31 C32 C33 C37 -69.5(8) .
C31 C32 C33 C34 52.7(8) .
C31 C32 C33 C36 173.0(6) .
C37 C33 C34 C35 172.0(6) .
C36 C33 C34 C35 -69.7(8) .
C32 C33 C34 C35 49.6(8) .
Cu2 O7 C35 O8 0.8(9) 1_455
Cu2 O7 C35 C34 179.0(4) 1_455
Cu2 O8 C35 O7 0.7(9) 2_766
Cu2 O8 C35 C34 -177.3(4) 2_766
C33 C34 C35 O7 164.3(6) .
C33 C34 C35 O8 -17.5(10) .
